data_4034033
loop_
_publ_author_name
'Sen, Chiranjit'
'Sahoo, Tapan'
'Singh, Harshvardhan'
'Suresh, Eringathodi'
'Ghosh, Subhash Chandra'

_publ_section_title
;
 Visible Light-Promoted Photocatalytic C-5 Carboxylation of
 8-Aminoquinoline Amides and Sulfonamides via a Single Electron Transfer
 Pathway.
;
_journal_issue 16
_journal_name_full 'The Journal of organic chemistry'
_journal_page_first 9869
_journal_page_last 9896
_journal_paper_doi 10.1021/acs.joc.9b00942
_journal_volume 84
_journal_year 2019
_chemical_formula_sum 'C17 H9 F5 N2 O4 S'
_chemical_formula_weight 432.32
_space_group_crystal_system monoclinic
_space_group_IT_number 15
_space_group_name_Hall '-C 2yc'
_space_group_name_H-M_alt 'C 1 2/c 1'
_atom_sites_solution_hydrogens mixed
_cell_angle_alpha 90
_cell_angle_beta 107.106(2)
_cell_angle_gamma 90
_cell_formula_units_Z 8
_cell_length_a 16.1706(15)
_cell_length_b 12.5910(10)
_cell_length_c 17.2521(14)
_cell_measurement_reflns_used 9829
_cell_measurement_temperature 100.(2)
_cell_measurement_theta_max 31.5314
_cell_measurement_theta_min 2.4704
_cell_volume 3357.2(5)
_computing_cell_refinement 'Bruker SAINT'
_computing_data_collection 'Bruker APEX2'
_computing_data_reduction 'Bruker SAINT'
_computing_molecular_graphics 'Bruker SHELXTL'
_computing_publication_material 'Bruker SHELXTL'
_computing_structure_refinement 'SHELXL-2014 (Sheldrick 2014)'
_computing_structure_solution 'SHELXS-97 (Sheldrick 2008)'
_diffrn_ambient_temperature 100.(2)
_diffrn_detector_area_resol_mean 7.3910
_diffrn_measured_fraction_theta_full 0.988
_diffrn_measured_fraction_theta_max 0.988
_diffrn_measurement_device_type 'Bruker APEX-II CCD'
_diffrn_measurement_method '\f and \w scans'
_diffrn_radiation_type MoK\a
_diffrn_radiation_wavelength 0.71073
_diffrn_reflns_av_R_equivalents 0.0219
_diffrn_reflns_av_unetI/netI 0.0147
_diffrn_reflns_limit_h_max 23
_diffrn_reflns_limit_h_min -23
_diffrn_reflns_limit_k_max 18
_diffrn_reflns_limit_k_min -18
_diffrn_reflns_limit_l_max 25
_diffrn_reflns_limit_l_min -25
_diffrn_reflns_number 33197
_diffrn_reflns_theta_full 31.55
_diffrn_reflns_theta_max 31.55
_diffrn_reflns_theta_min 2.22
_diffrn_source_type 'MICRO FOCUS TUBE'
_exptl_absorpt_coefficient_mu 0.276
_exptl_absorpt_correction_T_max 0.9520
_exptl_absorpt_correction_T_min 0.9170
_exptl_absorpt_correction_type multi-scan
_exptl_absorpt_process_details 'BRUKER SADABS'
_exptl_crystal_colour YELLOW
_exptl_crystal_density_diffrn 1.711
_exptl_crystal_density_method 'not measured'
_exptl_crystal_description BLOCK
_exptl_crystal_F_000 1744
_exptl_crystal_size_max 0.320
_exptl_crystal_size_mid 0.210
_exptl_crystal_size_min 0.180
_refine_diff_density_max 0.463
_refine_diff_density_min -0.384
_refine_ls_extinction_method none
_refine_ls_goodness_of_fit_ref 1.060
_refine_ls_hydrogen_treatment mixed
_refine_ls_matrix_type full
_refine_ls_number_parameters 267
_refine_ls_number_reflns 5549
_refine_ls_number_restraints 0
_refine_ls_restrained_S_all 1.060
_refine_ls_R_factor_all 0.0344
_refine_ls_R_factor_gt 0.0319
_refine_ls_shift/su_max 0.001
_refine_ls_shift/su_mean 0.000
_refine_ls_structure_factor_coef Fsqd
_refine_ls_weighting_details 'w=1/[\s^2^(Fo^2^)+(0.0528P)^2^+2.1088P] where P=(Fo^2^+2Fc^2^)/3'
_refine_ls_weighting_scheme calc
_refine_ls_wR_factor_gt 0.0932
_refine_ls_wR_factor_ref 0.0957
_reflns_number_gt 5147
_reflns_number_total 5549
_reflns_threshold_expression 'I > 2\s(I)'
_cod_data_source_file jo9b00942_si_004.cif
_cod_data_source_block BRR169SG
_cod_depositor_comments
;
The following automatic conversions were performed:

data item '_exptl_absorpt_correction_type' value 'MULTI SCAN' was
changed to 'multi-scan' in accordance with the
/home/data/users/saulius/crontab/automatic-downloads/current/ACS/lib/dictionaries/cif_core.dic
dictionary named 'cif_core.dic' version 2.4.2 last updated on
2011-04-26.

Automatic conversion script
Id: cif_fix_values 6909 2019-04-08 15:41:33Z antanas 
;
_cod_database_code 4034033

loop_
_space_group_symop_operation_xyz
'x, y, z'
'-x, y, -z+1/2'
'x+1/2, y+1/2, z'
'-x+1/2, y+1/2, -z+1/2'
'-x, -y, -z'
'x, -y, z-1/2'
'-x+1/2, -y+1/2, -z'
'x+1/2, -y+1/2, z-1/2'

loop_
_atom_site_type_symbol
_atom_site_label
_atom_site_fract_x
_atom_site_fract_y
_atom_site_fract_z
_atom_site_U_iso_or_equiv
_atom_site_adp_type
_atom_site_calc_flag
_atom_site_refinement_flags_adp
_atom_site_refinement_flags_posn
_atom_site_occupancy
O O2 0.68347(5) 0.64125(6) 0.33029(4) 0.02478(15) Uani d . . 1
N N2 0.90379(5) 0.40970(7) 0.52113(5) 0.02065(15) Uani d . . 1
C C2 0.79397(7) 0.40035(7) 0.15358(6) 0.02387(19) Uani d . . 1
F F2 0.85979(5) 0.36868(6) 0.12772(5) 0.03562(17) Uani d . . 1
S S1 0.76343(2) 0.59589(2) 0.32873(2) 0.01870(7) Uani d . . 1
H H1 0.8559(11) 0.5126(13) 0.4202(10) 0.036(4) Uiso d . . 1
N N1 0.80425(5) 0.52969(7) 0.41131(5) 0.02032(15) Uani d . . 1
C C1 0.80849(6) 0.46483(7) 0.22088(6) 0.02039(17) Uani d . . 1
F F1 0.89033(4) 0.48982(5) 0.25961(5) 0.02957(15) Uani d . . 1
O O1 0.83180(5) 0.66146(6) 0.31930(4) 0.02433(15) Uani d . . 1
F F3 0.69574(6) 0.30861(6) 0.04737(4) 0.03717(17) Uani d . . 1
C C3 0.71081(7) 0.36988(8) 0.11281(6) 0.02531(19) Uani d . . 1
O O3 0.68906(5) 0.21032(6) 0.65642(5) 0.02636(15) Uani d . . 1
O O4 0.57542(5) 0.31821(6) 0.60810(5) 0.02744(16) Uani d . . 1
C C4 0.64327(7) 0.40259(8) 0.14034(6) 0.02411(19) Uani d . . 1
F F4 0.56283(5) 0.37234(6) 0.10109(5) 0.03750(17) Uani d . . 1
C C15 0.81883(6) 0.40666(7) 0.51831(5) 0.01620(15) Uani d . . 1
C C9 0.64270(6) 0.40909(7) 0.50074(6) 0.01912(16) Uani d . . 1
H H9 0.582258 0.409704 0.494101 0.023 Uiso calc U R 1
C C8 0.67459(6) 0.47011(7) 0.44743(5) 0.01964(16) Uani d . . 1
H H8 0.636302 0.511144 0.405917 0.024 Uiso calc U R 1
C C7 0.76159(6) 0.46953(7) 0.45621(5) 0.01697(15) Uani d . . 1
C C6 0.74108(6) 0.50253(7) 0.24818(5) 0.01773(15) Uani d . . 1
F F5 0.58967(4) 0.49543(6) 0.23114(4) 0.03020(14) Uani d . . 1
C C5 0.65787(6) 0.46775(7) 0.20748(6) 0.02047(17) Uani d . . 1
C C14 0.95871(6) 0.35432(9) 0.57826(6) 0.02453(18) Uani d . . 1
H H14 1.017985 0.354294 0.580019 0.029 Uiso calc U R 1
C C10 0.69534(6) 0.34856(7) 0.56210(5) 0.01703(15) Uani d . . 1
C C13 0.93380(7) 0.29518(9) 0.63680(6) 0.02504(19) Uani d . . 1
H H13 0.976086 0.258262 0.677966 0.03 Uiso calc U R 1
C C11 0.78637(6) 0.34652(7) 0.57248(5) 0.01630(15) Uani d . . 1
C C12 0.84873(6) 0.29090(8) 0.63437(5) 0.02079(17) Uani d . . 1
H H12 0.831439 0.251086 0.673738 0.025 Uiso calc U R 1
C C17 0.52912(8) 0.25567(10) 0.65199(9) 0.0360(3) Uani d . . 1
H H17A 0.47148 0.286145 0.6442 0.054 Uiso calc U R 1
H H17B 0.561056 0.25592 0.709869 0.054 Uiso calc U R 1
H H17C 0.523428 0.182533 0.631673 0.054 Uiso calc U R 1
C C16 0.65555(6) 0.28423(7) 0.61416(5) 0.01965(16) Uani d . . 1

loop_
_atom_site_aniso_label
_atom_site_aniso_U_11
_atom_site_aniso_U_22
_atom_site_aniso_U_33
_atom_site_aniso_U_12
_atom_site_aniso_U_13
_atom_site_aniso_U_23
O2 0.0293(4) 0.0215(3) 0.0254(3) 0.0070(3) 0.0109(3) 0.0037(3)
N2 0.0174(3) 0.0238(4) 0.0201(3) -0.0017(3) 0.0046(3) 0.0002(3)
C2 0.0300(5) 0.0174(4) 0.0287(5) 0.0048(3) 0.0157(4) 0.0037(3)
F2 0.0416(4) 0.0276(3) 0.0481(4) 0.0094(3) 0.0295(3) 0.0016(3)
S1 0.02254(11) 0.01574(11) 0.01845(11) 0.00001(7) 0.00700(8) 0.00278(7)
N1 0.0198(3) 0.0221(4) 0.0192(3) -0.0013(3) 0.0060(3) 0.0053(3)
C1 0.0190(4) 0.0171(4) 0.0259(4) 0.0010(3) 0.0080(3) 0.0041(3)
F1 0.0168(3) 0.0275(3) 0.0435(4) 0.0006(2) 0.0075(2) 0.0013(3)
O1 0.0302(4) 0.0192(3) 0.0238(3) -0.0065(3) 0.0082(3) 0.0031(2)
F3 0.0611(5) 0.0244(3) 0.0250(3) 0.0005(3) 0.0112(3) -0.0049(2)
C3 0.0376(5) 0.0168(4) 0.0213(4) 0.0006(4) 0.0083(4) 0.0009(3)
O3 0.0333(4) 0.0239(3) 0.0252(3) -0.0001(3) 0.0138(3) 0.0047(3)
O4 0.0261(3) 0.0276(4) 0.0349(4) -0.0005(3) 0.0187(3) 0.0048(3)
C4 0.0238(4) 0.0207(4) 0.0243(4) -0.0038(3) 0.0016(3) 0.0019(3)
F4 0.0282(3) 0.0360(4) 0.0392(4) -0.0089(3) -0.0042(3) -0.0025(3)
C15 0.0176(4) 0.0166(4) 0.0144(3) -0.0012(3) 0.0048(3) -0.0015(3)
C9 0.0189(4) 0.0206(4) 0.0189(4) -0.0006(3) 0.0072(3) -0.0006(3)
C8 0.0195(4) 0.0212(4) 0.0183(4) 0.0011(3) 0.0057(3) 0.0022(3)
C7 0.0197(4) 0.0164(3) 0.0154(3) -0.0010(3) 0.0062(3) 0.0002(3)
C6 0.0194(4) 0.0161(4) 0.0182(4) 0.0000(3) 0.0064(3) 0.0028(3)
F5 0.0193(3) 0.0364(3) 0.0381(3) -0.0018(2) 0.0136(2) -0.0001(3)
C5 0.0187(4) 0.0201(4) 0.0234(4) -0.0005(3) 0.0075(3) 0.0036(3)
C14 0.0181(4) 0.0315(5) 0.0223(4) 0.0002(3) 0.0033(3) 0.0011(3)
C10 0.0207(4) 0.0161(3) 0.0159(3) -0.0011(3) 0.0079(3) -0.0019(3)
C13 0.0240(4) 0.0323(5) 0.0167(4) 0.0049(4) 0.0027(3) 0.0023(3)
C11 0.0204(4) 0.0159(3) 0.0131(3) -0.0005(3) 0.0058(3) -0.0021(3)
C12 0.0259(4) 0.0228(4) 0.0139(3) 0.0032(3) 0.0063(3) 0.0006(3)
C17 0.0336(5) 0.0365(6) 0.0467(7) -0.0054(5) 0.0256(5) 0.0068(5)
C16 0.0246(4) 0.0186(4) 0.0186(4) -0.0034(3) 0.0108(3) -0.0033(3)

loop_
_atom_type_symbol
_atom_type_description
_atom_type_scat_dispersion_real
_atom_type_scat_dispersion_imag
_atom_type_scat_source
C C 0.0033 0.0016 'International Tables Vol C Tables 4.2.6.8 and 6.1.1.4'
H H 0.0000 0.0000 'International Tables Vol C Tables 4.2.6.8 and 6.1.1.4'
F F 0.0171 0.0103 'International Tables Vol C Tables 4.2.6.8 and 6.1.1.4'
N N 0.0061 0.0033 'International Tables Vol C Tables 4.2.6.8 and 6.1.1.4'
O O 0.0106 0.0060 'International Tables Vol C Tables 4.2.6.8 and 6.1.1.4'
S S 0.1246 0.1234 'International Tables Vol C Tables 4.2.6.8 and 6.1.1.4'

loop_
_geom_angle_atom_site_label_1
_geom_angle_atom_site_label_2
_geom_angle_atom_site_label_3
_geom_angle
C14 N2 C15 117.64(8)
F2 C2 C3 120.19(10)
F2 C2 C1 120.26(10)
C3 C2 C1 119.55(9)
O2 S1 O1 120.63(5)
O2 S1 N1 109.20(4)
O1 S1 N1 105.66(4)
O2 S1 C6 107.71(5)
O1 S1 C6 106.27(4)
N1 S1 C6 106.58(4)
C7 N1 S1 128.81(7)
C7 N1 H1 112.9(12)
S1 N1 H1 115.1(12)
F1 C1 C2 117.33(9)
F1 C1 C6 120.71(9)
C2 C1 C6 121.96(9)
F3 C3 C4 120.07(10)
F3 C3 C2 120.21(10)
C4 C3 C2 119.72(9)
C16 O4 C17 115.07(9)
F4 C4 C3 119.62(10)
F4 C4 C5 119.73(10)
C3 C4 C5 120.65(9)
N2 C15 C11 123.84(8)
N2 C15 C7 115.79(8)
C11 C15 C7 120.37(8)
C10 C9 C8 122.82(9)
C10 C9 H9 118.6
C8 C9 H9 118.6
C7 C8 C9 119.12(8)
C7 C8 H8 120.4
C9 C8 H8 120.4
C8 C7 N1 126.33(8)
C8 C7 C15 120.18(8)
N1 C7 C15 113.43(8)
C1 C6 C5 117.31(9)
C1 C6 S1 119.45(7)
C5 C6 S1 123.17(7)
F5 C5 C4 117.40(9)
F5 C5 C6 121.88(9)
C4 C5 C6 120.72(9)
N2 C14 C13 123.08(9)
N2 C14 H14 118.5
C13 C14 H14 118.5
C9 C10 C11 119.14(8)
C9 C10 C16 119.06(8)
C11 C10 C16 121.76(8)
C12 C13 C14 119.88(9)
C12 C13 H13 120.1
C14 C13 H13 120.1
C15 C11 C12 116.14(8)
C15 C11 C10 118.35(8)
C12 C11 C10 125.49(8)
C13 C12 C11 119.36(9)
C13 C12 H12 120.3
C11 C12 H12 120.3
O4 C17 H17A 109.5
O4 C17 H17B 109.5
H17A C17 H17B 109.5
O4 C17 H17C 109.5
H17A C17 H17C 109.5
H17B C17 H17C 109.5
O3 C16 O4 123.05(9)
O3 C16 C10 125.91(9)
O4 C16 C10 111.05(8)

loop_
_geom_bond_atom_site_label_1
_geom_bond_atom_site_label_2
_geom_bond_distance
O2 S1 1.4209(8)
N2 C14 1.3158(12)
N2 C15 1.3608(12)
C2 F2 1.3306(11)
C2 C3 1.3762(16)
C2 C1 1.3790(14)
S1 O1 1.4269(7)
S1 N1 1.6145(8)
S1 C6 1.7744(9)
N1 C7 1.4015(11)
N1 H1 0.832(17)
C1 F1 1.3330(11)
C1 C6 1.3918(13)
F3 C3 1.3296(12)
C3 C4 1.3758(15)
O3 C16 1.2079(12)
O4 C16 1.3391(12)
O4 C17 1.4447(13)
C4 F4 1.3332(12)
C4 C5 1.3819(14)
C15 C11 1.4180(12)
C15 C7 1.4309(12)
C9 C10 1.3770(13)
C9 C8 1.4075(13)
C9 H9 0.95
C8 C7 1.3700(12)
C8 H8 0.95
C6 C5 1.3927(13)
F5 C5 1.3302(11)
C14 C13 1.4057(14)
C14 H14 0.95
C10 C11 1.4299(12)
C10 C16 1.4887(12)
C13 C12 1.3649(14)
C13 H13 0.95
C11 C12 1.4192(12)
C12 H12 0.95
C17 H17A 0.98
C17 H17B 0.98
C17 H17C 0.98
